data_4102081
loop_
_publ_author_name
'Phoebe K. Allan'
'Bo Xiao'
'Simon J. Teat'
'Jason W. Knight'
'Russell E. Morris'

_publ_section_title
;
 In Situ Single-Crystal Diffraction Studies of the Structural Transition
 of Metal-Organic Framework Copper 5-Sulfoisophthalate, Cu-SIP-3
;
_journal_name_full 'Journal of the American Chemical Society'
_journal_page_first 3605
_journal_page_last 3611
_journal_paper_doi 10.1021/ja910600b
_journal_volume 132
_journal_year 2010
_chemical_formula_sum 'C8 H4 Cu2 O11 S'
_chemical_formula_weight 425.15
_chemical_name_systematic
;
 ?
;
_space_group_IT_number 14
_symmetry_cell_setting monoclinic
_symmetry_space_group_name_Hall '-P 2yn'
_symmetry_space_group_name_H-M 'P 1 21/n 1'
_atom_sites_solution_hydrogens geom
_atom_sites_solution_primary direct
_atom_sites_solution_secondary difmap
_audit_creation_method SHELXL-97
_audit_update_record
;
2009-10-29 # Formatted by publCIF
;
_cell_angle_alpha 90.00
_cell_angle_beta 94.01(3)
_cell_angle_gamma 90.00
_cell_formula_units_Z 4
_cell_length_a 7.302(13)
_cell_length_b 18.15(3)
_cell_length_c 10.267(18)
_cell_measurement_reflns_used 7803
_cell_measurement_temperature 340(2)
_cell_measurement_theta_max 28.7
_cell_measurement_theta_min 3.0
_cell_volume 1357(4)
_computing_cell_refinement 'SAINT (Bruker, 2006)'
_computing_data_collection 'ApexII (Brucker, 2006)'
_computing_data_reduction 'SAINT (Bruker, 2006)'
_computing_molecular_graphics 'Diamond 2.1a (Brandenberg, 1999)'
_computing_publication_material 'SHELXL97 (Sheldrick, 2008)'
_computing_structure_refinement 'SHELXL-97 (Sheldrick, 1997)'
_computing_structure_solution 'SIR97 (Altomare <i> et. al. </i>, 1999)'
_diffrn_ambient_temperature 293(2)
_diffrn_detector_area_resol_mean -
_diffrn_measured_fraction_theta_full 0.933
_diffrn_measured_fraction_theta_max 0.933
_diffrn_measurement_device_type 'Bruker AXS APEXII'
_diffrn_measurement_method /w
_diffrn_radiation_monochromator 'Si(111) Crystal'
_diffrn_radiation_source '11.3.1 ALS, LBNL. CA'
_diffrn_radiation_type synchrotron
_diffrn_radiation_wavelength 0.77490
_diffrn_reflns_av_R_equivalents 0.0696
_diffrn_reflns_av_sigmaI/netI 0.0930
_diffrn_reflns_limit_h_max 6
_diffrn_reflns_limit_h_min -9
_diffrn_reflns_limit_k_max 24
_diffrn_reflns_limit_k_min -24
_diffrn_reflns_limit_l_max 11
_diffrn_reflns_limit_l_min -13
_diffrn_reflns_number 7803
_diffrn_reflns_theta_full 28.68
_diffrn_reflns_theta_max 28.68
_diffrn_reflns_theta_min 3.00
_diffrn_standards_decay_% -
_diffrn_standards_interval_count -
_diffrn_standards_interval_time -
_diffrn_standards_number -
_exptl_absorpt_coefficient_mu 3.343
_exptl_absorpt_correction_type multi-scan
_exptl_crystal_colour blue
_exptl_crystal_density_diffrn 2.125
_exptl_crystal_density_method 'not measured'
_exptl_crystal_description 'Block, well formed'
_exptl_crystal_F_000 852
_exptl_crystal_size_max 0.1
_exptl_crystal_size_mid 0.06
_exptl_crystal_size_min 0.04
_refine_diff_density_max 2.927
_refine_diff_density_min -4.081
_refine_diff_density_rms 0.369
_refine_ls_extinction_method none
_refine_ls_goodness_of_fit_ref 1.958
_refine_ls_hydrogen_treatment constr
_refine_ls_matrix_type full
_refine_ls_number_parameters 201
_refine_ls_number_reflns 3265
_refine_ls_number_restraints 0
_refine_ls_restrained_S_all 1.958
_refine_ls_R_factor_all 0.2036
_refine_ls_R_factor_gt 0.1235
_refine_ls_shift/su_max 0.036
_refine_ls_shift/su_mean 0.003
_refine_ls_structure_factor_coef Fsqd
_refine_ls_weighting_details 'calc w=1/[\s^2^(Fo^2^)+(0.1000P)^2^+0.0000P] where P=(Fo^2^+2Fc^2^)/3'
_refine_ls_weighting_scheme calc
_refine_ls_wR_factor_gt 0.3049
_refine_ls_wR_factor_ref 0.3754
_reflns_number_gt 1672
_reflns_number_total 3265
_reflns_threshold_expression >2sigma(I)
_cod_data_source_file ja910600b_340K.cif
_cod_data_source_block als47_8_9
_cod_database_code 4102081

loop_
_symmetry_equiv_pos_as_xyz
'x, y, z'
'-x+1/2, y+1/2, -z+1/2'
'-x, -y, -z'
'x-1/2, -y-1/2, z-1/2'

loop_
_atom_site_label
_atom_site_type_symbol
_atom_site_fract_x
_atom_site_fract_y
_atom_site_fract_z
_atom_site_U_iso_or_equiv
_atom_site_adp_type
_atom_site_occupancy
_atom_site_symmetry_multiplicity
_atom_site_calc_flag
_atom_site_refinement_flags
_atom_site_disorder_assembly
_atom_site_disorder_group
Cu1 Cu 0.1359(3) 0.09474(8) 0.7850(2) 0.0445(6) Uani 1 1 d . . .
Cu2 Cu -0.0375(3) 0.06834(8) 1.0708(2) 0.0487(7) Uani 1 1 d . . .
S3 S 0.1267(5) 0.43500(18) 1.3093(5) 0.0472(11) Uani 1 1 d . . .
O1 O 0.0590(16) 0.1682(5) 1.0844(12) 0.055(3) Uani 1 1 d . . .
O2 O 0.1297(12) 0.0343(4) 0.9446(11) 0.036(2) Uani 1 1 d . . .
O3 O 0.1552(16) 0.0145(5) 0.6602(15) 0.063(4) Uani 1 1 d . . .
O4 O 0.1216(17) 0.1866(5) 0.8742(11) 0.050(3) Uani 1 1 d . . .
O5 O 0.148(3) 0.5128(6) 1.2988(18) 0.112(7) Uani 1 1 d . . .
O6 O -0.173(2) 0.0896(5) 1.2225(16) 0.074(4) Uani 1 1 d . . .
O7 O -0.2257(18) 0.0990(7) 0.8906(17) 0.079(5) Uani 1 1 d . . .
O8 O -0.0467(17) 0.4100(10) 1.356(2) 0.105(7) Uani 1 1 d . . .
C1 C 0.145(2) 0.3964(7) 1.1486(15) 0.039(3) Uani 1 1 d . . .
C2 C 0.235(2) 0.4055(7) 0.933(2) 0.062(6) Uani 1 1 d . . .
C3 C 0.201(2) 0.3310(6) 0.912(2) 0.055(5) Uani 1 1 d . . .
H3 H 0.2192 0.3096 0.8320 0.066 Uiso 1 1 calc R . .
C4 C 0.139(2) 0.2885(6) 1.0149(17) 0.043(4) Uani 1 1 d . . .
C5 C 0.104(2) 0.2070(6) 0.9954(17) 0.042(4) Uani 1 1 d . . .
C6 C 0.107(2) 0.3208(7) 1.1308(19) 0.049(4) Uani 1 1 d . . .
H6 H 0.0598 0.2934 1.1973 0.058 Uiso 1 1 calc R . .
C7 C 0.205(2) 0.4388(7) 1.044(2) 0.052(5) Uani 1 1 d . . .
H7 H 0.2230 0.4893 1.0537 0.062 Uiso 1 1 calc R . .
C8 C 0.195(2) -0.0533(7) 0.685(2) 0.051(5) Uani 1 1 d . . .
O9W O 0.1228(18) 0.1556(6) 0.6166(12) 0.057(3) Uani 1 1 d . . .
O10W O 0.047(3) 0.2998(10) 0.5799(19) 0.109(10) Uani 0.93(5) 1 d P . .
O11W O 0.206(6) 0.134(3) 0.362(3) 0.13(2) Uani 0.50(5) 1 d P . .

loop_
_atom_site_aniso_label
_atom_site_aniso_U_11
_atom_site_aniso_U_22
_atom_site_aniso_U_33
_atom_site_aniso_U_23
_atom_site_aniso_U_13
_atom_site_aniso_U_12
Cu1 0.0564(11) 0.0147(7) 0.0637(15) 0.0004(8) 0.0133(10) 0.0020(6)
Cu2 0.0624(12) 0.0150(7) 0.0715(16) -0.0025(8) 0.0239(11) -0.0065(7)
S3 0.0454(19) 0.0260(15) 0.071(3) -0.0080(18) 0.007(2) 0.0019(13)
O1 0.087(8) 0.017(4) 0.059(9) 0.001(5) -0.003(7) -0.016(5)
O2 0.043(5) 0.018(4) 0.051(7) 0.004(4) 0.023(5) -0.003(3)
O3 0.075(7) 0.021(4) 0.095(11) -0.008(6) 0.011(7) 0.017(5)
O4 0.099(9) 0.018(4) 0.034(7) 0.000(4) -0.003(6) -0.007(5)
O5 0.203(18) 0.018(5) 0.117(16) -0.017(7) 0.023(14) -0.006(8)
O6 0.115(10) 0.014(4) 0.099(12) 0.004(6) 0.044(9) 0.006(5)
O7 0.068(8) 0.059(8) 0.108(13) 0.011(8) -0.015(8) -0.021(6)
O8 0.040(7) 0.110(13) 0.17(2) -0.033(12) 0.025(9) -0.011(7)
C1 0.060(8) 0.026(6) 0.035(9) -0.012(6) 0.022(7) -0.002(6)
C2 0.046(8) 0.012(5) 0.13(2) 0.001(8) 0.019(10) 0.001(5)
C3 0.056(9) 0.013(5) 0.098(16) -0.015(7) 0.018(10) -0.006(5)
C4 0.053(8) 0.014(5) 0.063(12) -0.011(6) 0.016(8) -0.001(5)
C5 0.064(9) 0.016(5) 0.045(11) 0.013(6) -0.012(8) -0.015(5)
C6 0.053(8) 0.022(6) 0.073(13) -0.004(7) 0.020(9) -0.008(6)
C7 0.046(8) 0.015(5) 0.094(16) 0.002(8) 0.000(9) 0.000(5)
C8 0.047(8) 0.015(5) 0.095(15) -0.007(8) 0.021(9) 0.001(5)
O9W 0.103(9) 0.036(5) 0.034(7) 0.003(5) 0.005(7) 0.007(6)
O10W 0.16(2) 0.081(13) 0.079(15) 0.025(10) -0.021(13) -0.027(11)
O11W 0.17(4) 0.18(4) 0.025(17) -0.01(2) -0.04(2) 0.05(3)

loop_
_atom_type_symbol
_atom_type_description
_atom_type_scat_dispersion_real
_atom_type_scat_dispersion_imag
_atom_type_scat_source
C C 0.0033 0.0016 'International Tables Vol C Tables 4.2.6.8 and 6.1.1.4'
H H 0.0000 0.0000 'International Tables Vol C Tables 4.2.6.8 and 6.1.1.4'
O O 0.0106 0.0060 'International Tables Vol C Tables 4.2.6.8 and 6.1.1.4'
S S 0.1246 0.1234 'International Tables Vol C Tables 4.2.6.8 and 6.1.1.4'
Cu Cu 0.3201 1.2651 'International Tables Vol C Tables 4.2.6.8 and 6.1.1.4'

loop_
_geom_angle_atom_site_label_1
_geom_angle_atom_site_label_2
_geom_angle_atom_site_label_3
_geom_angle
_geom_angle_site_symmetry_1
_geom_angle_site_symmetry_3
_geom_angle_publ_flag
O4 Cu1 O3 167.4(5) . . ?
O4 Cu1 O2 94.7(4) . . ?
O3 Cu1 O2 97.9(5) . . ?
O4 Cu1 O9W 86.1(5) . . ?
O3 Cu1 O9W 81.3(5) . . ?
O2 Cu1 O9W 175.9(5) . . ?
O4 Cu1 O8 88.3(6) . 4_665 ?
O3 Cu1 O8 93.4(6) . 4_665 ?
O2 Cu1 O8 78.8(5) . 4_665 ?
O9W Cu1 O8 105.3(6) . 4_665 ?
O2 Cu2 O6 167.9(5) . . ?
O2 Cu2 O1 95.9(5) . . ?
O6 Cu2 O1 87.7(5) . . ?
O2 Cu2 O2 82.8(4) . 3_557 ?
O6 Cu2 O2 93.5(4) . 3_557 ?
O1 Cu2 O2 178.5(4) . 3_557 ?
O2 Cu2 O7 84.7(5) . . ?
O6 Cu2 O7 106.8(6) . . ?
O1 Cu2 O7 91.5(5) . . ?
O2 Cu2 O7 89.0(4) 3_557 . ?
O2 Cu2 Cu2 41.9(2) . 3_557 ?
O6 Cu2 Cu2 133.3(3) . 3_557 ?
O1 Cu2 Cu2 137.8(4) . 3_557 ?
O2 Cu2 Cu2 40.8(3) 3_557 3_557 ?
O7 Cu2 Cu2 85.9(4) . 3_557 ?
O5 S3 O7 112.4(10) . 4_666 ?
O5 S3 O8 115.9(10) . . ?
O7 S3 O8 107.9(11) 4_666 . ?
O5 S3 C1 107.4(9) . . ?
O7 S3 C1 105.1(9) 4_666 . ?
O8 S3 C1 107.5(10) . . ?
C5 O1 Cu2 126.9(11) . . ?
Cu2 O2 Cu1 115.4(4) . . ?
Cu2 O2 Cu2 97.2(4) . 3_557 ?
Cu1 O2 Cu2 118.9(5) . 3_557 ?
C8 O3 Cu1 127.6(14) . . ?
C5 O4 Cu1 135.5(8) . . ?
C8 O6 Cu2 130.0(10) 3_557 . ?
S3 O7 Cu2 137.6(8) 4_565 . ?
S3 O8 Cu1 139.6(14) . 4_566 ?
C7 C1 C6 120.1(15) . . ?
C7 C1 S3 121.8(11) . . ?
C6 C1 S3 118.0(12) . . ?
C7 C2 C3 122.7(18) . . ?
C7 C2 C8 122.7(12) . 2_556 ?
C3 C2 C8 114.6(19) . 2_556 ?
C2 C3 C4 118.8(18) . . ?
C6 C4 C3 120.2(12) . . ?
C6 C4 C5 119.9(14) . . ?
C3 C4 C5 119.9(14) . . ?
O1 C5 O4 126.8(12) . . ?
O1 C5 C4 121.2(15) . . ?
O4 C5 C4 112.0(12) . . ?
C4 C6 C1 119.1(15) . . ?
C2 C7 C1 118.8(13) . . ?
O6 C8 O3 130.8(17) 3_557 . ?
O6 C8 C2 115.8(13) 3_557 2_546 ?
O3 C8 C2 113.1(17) . 2_546 ?

loop_
_geom_bond_atom_site_label_1
_geom_bond_atom_site_label_2
_geom_bond_distance
_geom_bond_site_symmetry_2
_geom_bond_publ_flag
Cu1 O4 1.909(10) . ?
Cu1 O3 1.952(12) . ?
Cu1 O2 1.975(10) . ?
Cu1 O9W 2.048(12) . ?
Cu1 O8 2.381(15) 4_665 ?
Cu2 O2 1.942(10) . ?
Cu2 O6 1.940(14) . ?
Cu2 O1 1.947(9) . ?
Cu2 O2 1.984(9) 3_557 ?
Cu2 O7 2.294(16) . ?
Cu2 Cu2 2.946(5) 3_557 ?
S3 O5 1.425(12) . ?
S3 O7 1.454(14) 4_666 ?
S3 O8 1.456(15) . ?
S3 C1 1.806(15) . ?
O1 C5 1.217(18) . ?
O2 Cu2 1.984(9) 3_557 ?
O3 C8 1.285(16) . ?
O4 C5 1.313(19) . ?
O6 C8 1.18(2) 3_557 ?
O7 S3 1.454(14) 4_565 ?
O8 Cu1 2.381(15) 4_566 ?
C1 C7 1.41(2) . ?
C1 C6 1.410(17) . ?
C2 C7 1.32(3) . ?
C2 C3 1.388(17) . ?
C2 C8 1.54(3) 2_556 ?
C3 C4 1.40(2) . ?
C4 C6 1.36(2) . ?
C4 C5 1.513(16) . ?
C8 O6 1.18(2) 3_557 ?
C8 C2 1.54(3) 2_546 ?
